data_4132648
loop_
_publ_author_name
'Chen, Jiawei'
'Yassin, Nadine'
'Gunasekara, Thilina'
'Norton, Jack R.'
'Rauch, Michael'

_publ_section_title
;
 Insertion of Isonitriles into the M-C Bonds of Group 4 Dialkyl Complexes.
;
_journal_issue 28
_journal_name_full 'Journal of the American Chemical Society'
_journal_page_first 8980
_journal_page_last 8989
_journal_paper_doi 10.1021/jacs.8b05377
_journal_volume 140
_journal_year 2018
_chemical_formula_sum 'C31 H55 N3 Si Ti'
_chemical_formula_weight 545.77
_space_group_crystal_system monoclinic
_space_group_IT_number 14
_space_group_name_Hall '-P 2ybc'
_space_group_name_H-M_alt 'P 1 21/c 1'
_atom_sites_solution_hydrogens geom
_audit_creation_method SHELXL-2014/7
_cell_angle_alpha 90
_cell_angle_beta 104.751(2)
_cell_angle_gamma 90
_cell_formula_units_Z 4
_cell_length_a 19.119(2)
_cell_length_b 10.0925(12)
_cell_length_c 17.663(2)
_cell_measurement_reflns_used 9264
_cell_measurement_temperature 190(2)
_cell_measurement_theta_max 30.54
_cell_measurement_theta_min 2.30
_cell_volume 3295.9(6)
_computing_cell_refinement 'Bruker SAINT'
_computing_data_collection 'Bruker APEX2'
_computing_data_reduction 'Bruker SAINT'
_computing_molecular_graphics 'Bruker SHELXTL'
_computing_publication_material 'Bruker SHELXTL'
_computing_structure_refinement 'SHELXL-2014/7 (Sheldrick, 2014)'
_computing_structure_solution 'SHELXS-97 (Sheldrick 2008)'
_diffrn_ambient_temperature 190(2)
_diffrn_measured_fraction_theta_full 1.000
_diffrn_measured_fraction_theta_max 0.998
_diffrn_measurement_device_type 'Bruker APEX-II CCD'
_diffrn_measurement_method '\f and \w scans'
_diffrn_radiation_type MoK\a
_diffrn_radiation_wavelength 0.71073
_diffrn_reflns_av_R_equivalents 0.0612
_diffrn_reflns_av_unetI/netI 0.0453
_diffrn_reflns_Laue_measured_fraction_full 1.000
_diffrn_reflns_Laue_measured_fraction_max 0.998
_diffrn_reflns_limit_h_max 27
_diffrn_reflns_limit_h_min -27
_diffrn_reflns_limit_k_max 14
_diffrn_reflns_limit_k_min -14
_diffrn_reflns_limit_l_max 25
_diffrn_reflns_limit_l_min -25
_diffrn_reflns_number 53212
_diffrn_reflns_point_group_measured_fraction_full 1.000
_diffrn_reflns_point_group_measured_fraction_max 0.998
_diffrn_reflns_theta_full 25.000
_diffrn_reflns_theta_max 30.600
_diffrn_reflns_theta_min 1.101
_exptl_absorpt_coefficient_mu 0.318
_exptl_absorpt_correction_T_max 0.7461
_exptl_absorpt_correction_T_min 0.6826
_exptl_absorpt_correction_type empirical
_exptl_absorpt_process_details sadabs
_exptl_crystal_colour red
_exptl_crystal_density_diffrn 1.100
_exptl_crystal_description plate
_exptl_crystal_F_000 1192
_exptl_crystal_size_max 0.300
_exptl_crystal_size_mid 0.150
_exptl_crystal_size_min 0.070
_refine_diff_density_max 0.394
_refine_diff_density_min -0.260
_refine_diff_density_rms 0.055
_refine_ls_extinction_method none
_refine_ls_goodness_of_fit_ref 0.969
_refine_ls_hydrogen_treatment constr
_refine_ls_matrix_type full
_refine_ls_number_parameters 342
_refine_ls_number_reflns 10126
_refine_ls_number_restraints 0
_refine_ls_restrained_S_all 0.969
_refine_ls_R_factor_all 0.0696
_refine_ls_R_factor_gt 0.0442
_refine_ls_shift/su_max 0.001
_refine_ls_shift/su_mean 0.000
_refine_ls_structure_factor_coef Fsqd
_refine_ls_weighting_details 'w=1/[\s^2^(Fo^2^)+(0.0609P)^2^+1.3890P] where P=(Fo^2^+2Fc^2^)/3'
_refine_ls_weighting_scheme calc
_refine_ls_wR_factor_gt 0.1101
_refine_ls_wR_factor_ref 0.1265
_reflns_Friedel_coverage 0.000
_reflns_number_gt 7436
_reflns_number_total 10126
_reflns_threshold_expression 'I > 2\s(I)'
_cod_data_source_file ja8b05377_si_001.cif
_cod_data_source_block ticycs10
_cod_original_cell_volume 3295.9(7)
_cod_original_sg_symbol_H-M 'P 21/c'
_cod_database_code 4132648
_shelx_shelxl_version_number 2014/7
_shelx_space_group_comment
; 
The symmetry employed for this shelxl refinement is uniquely defined 
by the following loop, which should always be used as a source of 
symmetry information in preference to the above space-group names. 
They are only intended as comments. 
;
_shelx_estimated_absorpt_t_min 0.911
_shelx_estimated_absorpt_t_max 0.978

loop_
_space_group_symop_operation_xyz
'x, y, z'
'-x, y+1/2, -z+1/2'
'-x, -y, -z'
'x, -y-1/2, z-1/2'

loop_
_atom_site_label
_atom_site_type_symbol
_atom_site_fract_x
_atom_site_fract_y
_atom_site_fract_z
_atom_site_U_iso_or_equiv
_atom_site_adp_type
_atom_site_occupancy
_atom_site_site_symmetry_order
_atom_site_calc_flag
_atom_site_refinement_flags_posn
_atom_site_refinement_flags_adp
Ti1 Ti 0.25529(2) 0.43122(3) 0.53660(2) 0.02113(7) Uani 1 1 d . .
Si1 Si 0.37669(3) 0.33339(5) 0.65802(3) 0.03075(11) Uani 1 1 d . .
N3 N 0.29698(8) 0.64886(13) 0.41616(8) 0.0316(3) Uani 1 1 d . .
N2 N 0.17310(7) 0.32988(13) 0.48378(7) 0.0247(3) Uani 1 1 d . .
N1 N 0.34338(7) 0.31628(13) 0.55801(7) 0.0255(3) Uani 1 1 d . .
C19 C 0.31312(9) 0.46989(16) 0.66673(8) 0.0273(3) Uani 1 1 d . .
C17 C 0.31655(10) 0.59472(16) 0.62922(9) 0.0299(3) Uani 1 1 d . .
C3 C 0.11721(9) 0.50928(17) 0.29784(9) 0.0297(3) Uani 1 1 d . .
C11 C 0.23837(9) 0.45018(15) 0.66573(8) 0.0265(3) Uani 1 1 d . .
C4 C 0.17096(9) 0.41602(16) 0.34759(9) 0.0296(3) Uani 1 1 d . .
H4A H 0.2207 0.4377 0.3447 0.035 Uiso 1 1 calc R U
H4B H 0.1601 0.3233 0.3304 0.035 Uiso 1 1 calc R U
C5 C 0.16286(9) 0.43600(16) 0.43169(8) 0.0271(3) Uani 1 1 d . .
C41 C 0.12477(10) 0.21615(18) 0.48489(10) 0.0344(4) Uani 1 1 d . .
C2 C 0.08120(9) 0.57849(17) 0.33985(9) 0.0316(3) Uani 1 1 d . .
C6 C 0.28584(9) 0.57072(15) 0.45938(9) 0.0281(3) Uani 1 1 d . .
C15 C 0.24608(10) 0.64832(16) 0.60555(9) 0.0316(4) Uani 1 1 d . .
C13 C 0.19791(9) 0.55991(16) 0.62838(9) 0.0293(3) Uani 1 1 d . .
C31 C 0.37890(9) 0.24032(17) 0.50633(10) 0.0320(3) Uani 1 1 d . .
C7 C 0.30456(10) 0.74243(17) 0.35599(10) 0.0344(4) Uani 1 1 d . .
C14 C 0.11952(10) 0.5860(2) 0.62398(11) 0.0419(4) Uani 1 1 d . .
H14A H 0.1133 0.5973 0.6770 0.063 Uiso 1 1 calc R U
H14B H 0.0903 0.5109 0.5986 0.063 Uiso 1 1 calc R U
H14C H 0.1039 0.6667 0.5935 0.063 Uiso 1 1 calc R U
C12 C 0.20884(11) 0.34491(18) 0.70948(10) 0.0363(4) Uani 1 1 d . .
H12A H 0.2213 0.3666 0.7654 0.054 Uiso 1 1 calc R U
H12B H 0.2299 0.2590 0.7019 0.054 Uiso 1 1 calc R U
H12C H 0.1561 0.3407 0.6897 0.054 Uiso 1 1 calc R U
C43 C 0.16857(12) 0.10895(19) 0.53507(13) 0.0447(5) Uani 1 1 d . .
H43A H 0.2065 0.0781 0.5109 0.067 Uiso 1 1 calc R U
H43B H 0.1368 0.0347 0.5396 0.067 Uiso 1 1 calc R U
H43C H 0.1908 0.1445 0.5873 0.067 Uiso 1 1 calc R U
C9 C 0.10908(11) 0.5157(2) 0.21123(10) 0.0461(5) Uani 1 1 d . .
H9A H 0.0761 0.5880 0.1888 0.069 Uiso 1 1 calc R U
H9B H 0.0894 0.4316 0.1872 0.069 Uiso 1 1 calc R U
H9C H 0.1564 0.5317 0.2011 0.069 Uiso 1 1 calc R U
C32 C 0.32411(11) 0.2041(2) 0.42992(10) 0.0436(5) Uani 1 1 d . .
H32A H 0.2854 0.1503 0.4414 0.065 Uiso 1 1 calc R U
H32B H 0.3483 0.1535 0.3966 0.065 Uiso 1 1 calc R U
H32C H 0.3034 0.2852 0.4027 0.065 Uiso 1 1 calc R U
C1 C 0.10204(10) 0.54002(18) 0.42461(9) 0.0347(4) Uani 1 1 d . .
H1A H 0.0603 0.5015 0.4403 0.042 Uiso 1 1 calc R U
H1B H 0.1198 0.6179 0.4581 0.042 Uiso 1 1 calc R U
C16 C 0.22614(13) 0.78300(17) 0.56995(11) 0.0454(5) Uani 1 1 d . .
H16A H 0.2233 0.8462 0.6112 0.068 Uiso 1 1 calc R U
H16B H 0.1791 0.7781 0.5316 0.068 Uiso 1 1 calc R U
H16C H 0.2630 0.8124 0.5439 0.068 Uiso 1 1 calc R U
C22 C 0.36687(13) 0.1823(2) 0.71671(12) 0.0504(5) Uani 1 1 d . .
H22A H 0.4069 0.1211 0.7177 0.076 Uiso 1 1 calc R U
H22B H 0.3209 0.1383 0.6927 0.076 Uiso 1 1 calc R U
H22C H 0.3677 0.2086 0.7703 0.076 Uiso 1 1 calc R U
C33 C 0.41317(12) 0.1131(2) 0.54608(12) 0.0446(5) Uani 1 1 d . .
H33A H 0.3756 0.0569 0.5581 0.067 Uiso 1 1 calc R U
H33B H 0.4492 0.1354 0.5947 0.067 Uiso 1 1 calc R U
H33C H 0.4367 0.0655 0.5110 0.067 Uiso 1 1 calc R U
C34 C 0.43769(12) 0.3267(2) 0.48613(14) 0.0510(5) Uani 1 1 d . .
H34A H 0.4741 0.3496 0.5343 0.076 Uiso 1 1 calc R U
H34B H 0.4158 0.4080 0.4602 0.076 Uiso 1 1 calc R U
H34C H 0.4607 0.2777 0.4510 0.076 Uiso 1 1 calc R U
C18 C 0.38396(11) 0.6619(2) 0.61896(12) 0.0436(4) Uani 1 1 d . .
H18A H 0.4168 0.6790 0.6704 0.065 Uiso 1 1 calc R U
H18B H 0.3709 0.7460 0.5912 0.065 Uiso 1 1 calc R U
H18C H 0.4080 0.6044 0.5886 0.065 Uiso 1 1 calc R U
C8 C 0.02661(12) 0.6861(2) 0.31169(12) 0.0522(6) Uani 1 1 d . .
H8A H 0.0272 0.7118 0.2583 0.078 Uiso 1 1 calc R U
H8B H 0.0386 0.7630 0.3464 0.078 Uiso 1 1 calc R U
H8C H -0.0217 0.6537 0.3119 0.078 Uiso 1 1 calc R U
C72 C 0.31667(13) 0.6615(2) 0.28789(11) 0.0521(5) Uani 1 1 d . .
H72A H 0.2740 0.6067 0.2662 0.078 Uiso 1 1 calc R U
H72B H 0.3590 0.6043 0.3063 0.078 Uiso 1 1 calc R U
H72C H 0.3248 0.7213 0.2473 0.078 Uiso 1 1 calc R U
C42 C 0.06230(12) 0.2541(3) 0.52106(17) 0.0617(7) Uani 1 1 d . .
H42A H 0.0820 0.2923 0.5731 0.093 Uiso 1 1 calc R U
H42B H 0.0340 0.1748 0.5256 0.093 Uiso 1 1 calc R U
H42C H 0.0311 0.3192 0.4875 0.093 Uiso 1 1 calc R U
C73 C 0.23535(13) 0.8220(2) 0.33232(14) 0.0572(6) Uani 1 1 d . .
H73A H 0.2296 0.8744 0.3771 0.086 Uiso 1 1 calc R U
H73B H 0.1941 0.7618 0.3155 0.086 Uiso 1 1 calc R U
H73C H 0.2375 0.8815 0.2891 0.086 Uiso 1 1 calc R U
C71 C 0.36963(13) 0.8295(2) 0.39025(15) 0.0572(6) Uani 1 1 d . .
H71A H 0.3621 0.8769 0.4359 0.086 Uiso 1 1 calc R U
H71B H 0.3758 0.8936 0.3508 0.086 Uiso 1 1 calc R U
H71C H 0.4131 0.7742 0.4062 0.086 Uiso 1 1 calc R U
C21 C 0.47416(11) 0.3819(3) 0.69692(14) 0.0571(6) Uani 1 1 d . .
H21A H 0.5052 0.3056 0.6945 0.086 Uiso 1 1 calc R U
H21D H 0.4824 0.4112 0.7514 0.086 Uiso 1 1 calc R U
H21B H 0.4858 0.4543 0.6652 0.086 Uiso 1 1 calc R U
C44 C 0.09323(18) 0.1621(3) 0.40289(14) 0.0832(10) Uani 1 1 d . .
H44D H 0.1325 0.1321 0.3807 0.125 Uiso 1 1 calc R U
H44A H 0.0657 0.2319 0.3697 0.125 Uiso 1 1 calc R U
H44B H 0.0611 0.0874 0.4054 0.125 Uiso 1 1 calc R U

loop_
_atom_site_aniso_label
_atom_site_aniso_U_11
_atom_site_aniso_U_22
_atom_site_aniso_U_33
_atom_site_aniso_U_23
_atom_site_aniso_U_13
_atom_site_aniso_U_12
Ti1 0.02774(14) 0.02046(12) 0.01530(12) 0.00135(9) 0.00569(9) 0.00527(10)
Si1 0.0307(2) 0.0343(2) 0.0239(2) 0.00164(17) 0.00074(17) 0.00800(18)
N3 0.0435(8) 0.0266(7) 0.0256(6) 0.0033(5) 0.0102(6) 0.0022(6)
N2 0.0277(6) 0.0259(6) 0.0192(6) 0.0012(5) 0.0037(5) 0.0037(5)
N1 0.0280(6) 0.0259(6) 0.0223(6) 0.0004(5) 0.0060(5) 0.0064(5)
C19 0.0347(8) 0.0290(7) 0.0169(6) -0.0015(6) 0.0041(6) 0.0035(6)
C17 0.0417(9) 0.0267(8) 0.0220(7) -0.0055(6) 0.0093(6) -0.0025(6)
C3 0.0289(8) 0.0395(9) 0.0186(7) 0.0038(6) 0.0023(6) 0.0011(7)
C11 0.0348(8) 0.0288(8) 0.0161(6) -0.0011(5) 0.0071(6) 0.0039(6)
C4 0.0376(9) 0.0326(8) 0.0184(7) -0.0010(6) 0.0067(6) 0.0053(7)
C5 0.0341(8) 0.0298(7) 0.0176(6) 0.0012(6) 0.0068(6) 0.0099(6)
C41 0.0359(9) 0.0372(9) 0.0285(8) 0.0015(7) 0.0053(7) -0.0060(7)
C2 0.0299(8) 0.0386(9) 0.0240(7) 0.0071(6) 0.0028(6) 0.0069(7)
C6 0.0363(8) 0.0252(7) 0.0226(7) -0.0013(6) 0.0075(6) 0.0043(6)
C15 0.0513(10) 0.0237(7) 0.0202(7) -0.0027(6) 0.0099(7) 0.0075(7)
C13 0.0387(9) 0.0315(8) 0.0186(7) -0.0033(6) 0.0087(6) 0.0085(7)
C31 0.0327(8) 0.0331(8) 0.0314(8) -0.0009(7) 0.0104(7) 0.0099(7)
C7 0.0419(10) 0.0309(8) 0.0296(8) 0.0114(7) 0.0077(7) -0.0034(7)
C14 0.0424(10) 0.0531(11) 0.0309(9) -0.0035(8) 0.0104(8) 0.0172(9)
C12 0.0457(10) 0.0411(9) 0.0241(8) 0.0026(7) 0.0126(7) -0.0019(8)
C43 0.0533(12) 0.0292(9) 0.0553(12) 0.0073(8) 0.0204(10) 0.0002(8)
C9 0.0470(11) 0.0695(14) 0.0208(8) 0.0086(8) 0.0067(7) 0.0092(10)
C32 0.0473(11) 0.0546(12) 0.0286(8) -0.0088(8) 0.0089(8) 0.0178(9)
C1 0.0414(9) 0.0409(9) 0.0211(7) 0.0026(6) 0.0067(7) 0.0167(8)
C16 0.0757(14) 0.0263(8) 0.0354(9) 0.0010(7) 0.0165(9) 0.0130(9)
C22 0.0678(14) 0.0464(11) 0.0365(10) 0.0170(9) 0.0126(9) 0.0226(10)
C33 0.0501(11) 0.0375(10) 0.0441(10) -0.0026(8) 0.0081(9) 0.0188(9)
C34 0.0473(12) 0.0542(13) 0.0606(13) -0.0019(10) 0.0307(10) 0.0058(10)
C18 0.0522(12) 0.0411(10) 0.0389(10) -0.0065(8) 0.0144(9) -0.0139(9)
C8 0.0475(12) 0.0681(14) 0.0403(10) 0.0204(10) 0.0099(9) 0.0275(11)
C72 0.0721(15) 0.0566(13) 0.0325(10) 0.0040(9) 0.0219(10) -0.0137(11)
C42 0.0385(11) 0.0612(14) 0.0913(19) 0.0206(13) 0.0273(12) 0.0034(10)
C73 0.0552(13) 0.0515(13) 0.0636(14) 0.0299(11) 0.0126(11) 0.0108(10)
C71 0.0593(14) 0.0461(12) 0.0621(14) 0.0045(10) 0.0080(11) -0.0182(10)
C21 0.0357(11) 0.0721(15) 0.0541(13) -0.0132(12) -0.0061(9) 0.0078(10)
C44 0.112(2) 0.089(2) 0.0376(12) -0.0065(12) -0.0020(13) -0.0641(18)

loop_
_atom_type_symbol
_atom_type_description
_atom_type_scat_dispersion_real
_atom_type_scat_dispersion_imag
_atom_type_scat_source
C C 0.0033 0.0016 'International Tables Vol C Tables 4.2.6.8 and 6.1.1.4'
H H 0.0000 0.0000 'International Tables Vol C Tables 4.2.6.8 and 6.1.1.4'
N N 0.0061 0.0033 'International Tables Vol C Tables 4.2.6.8 and 6.1.1.4'
Si Si 0.0817 0.0704 'International Tables Vol C Tables 4.2.6.8 and 6.1.1.4'
Ti Ti 0.2776 0.4457 'International Tables Vol C Tables 4.2.6.8 and 6.1.1.4'

loop_
_geom_angle_atom_site_label_1
_geom_angle_atom_site_label_2
_geom_angle_atom_site_label_3
_geom_angle
N2 Ti1 N1 109.30(6)
N2 Ti1 C6 111.41(6)
N1 Ti1 C6 98.55(6)
N2 Ti1 C5 38.64(6)
N1 Ti1 C5 128.74(5)
C6 Ti1 C5 75.02(6)
N2 Ti1 C19 134.53(6)
N1 Ti1 C19 75.16(5)
C6 Ti1 C19 112.49(6)
C5 Ti1 C19 154.89(6)
N2 Ti1 C11 102.40(6)
N1 Ti1 C11 100.25(5)
C6 Ti1 C11 132.82(6)
C5 Ti1 C11 121.61(6)
C19 Ti1 C11 35.54(6)
N2 Ti1 C17 153.83(6)
N1 Ti1 C17 91.64(6)
C6 Ti1 C17 79.51(6)
C5 Ti1 C17 134.52(6)
C19 Ti1 C17 35.25(6)
C11 Ti1 C17 57.15(6)
N2 Ti1 C13 98.67(6)
N1 Ti1 C13 131.07(5)
C6 Ti1 C13 107.64(6)
C5 Ti1 C13 98.11(5)
C19 Ti1 C13 56.90(5)
C11 Ti1 C13 33.21(5)
C17 Ti1 C13 55.18(6)
N2 Ti1 C15 123.31(6)
N1 Ti1 C15 124.66(6)
C6 Ti1 C15 78.54(6)
C5 Ti1 C15 104.20(6)
C19 Ti1 C15 56.73(5)
C11 Ti1 C15 55.23(5)
C17 Ti1 C15 33.09(6)
C13 Ti1 C15 32.37(6)
N2 Ti1 Si1 125.66(4)
N1 Ti1 Si1 35.58(4)
C6 Ti1 Si1 113.43(5)
C5 Ti1 Si1 160.81(4)
C19 Ti1 Si1 40.03(4)
C11 Ti1 Si1 66.39(4)
C17 Ti1 Si1 64.66(4)
C13 Ti1 Si1 95.54(4)
C15 Ti1 Si1 94.55(4)
N1 Si1 C19 94.58(6)
N1 Si1 C21 118.23(9)
C19 Si1 C21 112.50(10)
N1 Si1 C22 114.85(9)
C19 Si1 C22 113.21(9)
C21 Si1 C22 103.82(11)
N1 Si1 Ti1 42.37(4)
C19 Si1 Ti1 52.83(5)
C21 Si1 Ti1 135.50(9)
C22 Si1 Ti1 120.66(8)
C6 N3 C7 174.23(17)
C5 N2 C41 128.55(13)
C5 N2 Ti1 82.56(9)
C41 N2 Ti1 148.27(10)
C31 N1 Si1 125.03(10)
C31 N1 Ti1 132.78(10)
Si1 N1 Ti1 102.05(6)
C17 C19 C11 106.15(14)
C17 C19 Si1 120.18(12)
C11 C19 Si1 124.18(12)
C17 C19 Ti1 75.86(9)
C11 C19 Ti1 75.10(8)
Si1 C19 Ti1 87.14(6)
C15 C17 C19 108.73(15)
C15 C17 C18 124.91(16)
C19 C17 C18 126.32(16)
C15 C17 Ti1 78.41(10)
C19 C17 Ti1 68.90(8)
C18 C17 Ti1 120.63(11)
C2 C3 C9 127.74(16)
C2 C3 C4 112.12(14)
C9 C3 C4 120.14(15)
C13 C11 C19 108.73(14)
C13 C11 C12 124.05(15)
C19 C11 C12 126.33(14)
C13 C11 Ti1 78.96(9)
C19 C11 Ti1 69.37(8)
C12 C11 Ti1 126.34(11)
C3 C4 C5 105.05(13)
N2 C5 C4 120.19(13)
N2 C5 C1 123.46(14)
C4 C5 C1 105.54(12)
N2 C5 Ti1 58.80(8)
C4 C5 Ti1 123.24(11)
C1 C5 Ti1 120.41(10)
N2 C41 C43 108.02(14)
N2 C41 C44 111.34(15)
C43 C41 C44 109.1(2)
N2 C41 C42 111.50(16)
C43 C41 C42 107.90(16)
C44 C41 C42 108.8(2)
C3 C2 C1 112.15(14)
C3 C2 C8 127.55(16)
C1 C2 C8 120.28(15)
N3 C6 Ti1 174.89(15)
C17 C15 C13 108.39(14)
C17 C15 C16 126.19(18)
C13 C15 C16 125.12(17)
C17 C15 Ti1 68.50(9)
C13 C15 Ti1 73.82(9)
C16 C15 Ti1 128.39(11)
C15 C13 C11 107.98(15)
C15 C13 C14 126.03(16)
C11 C13 C14 125.49(16)
C15 C13 Ti1 73.81(9)
C11 C13 Ti1 67.83(8)
C14 C13 Ti1 130.12(11)
N1 C31 C32 110.44(14)
N1 C31 C33 111.19(14)
C32 C31 C33 108.80(15)
N1 C31 C34 109.08(14)
C32 C31 C34 107.98(16)
C33 C31 C34 109.28(16)
N3 C7 C73 107.67(15)
N3 C7 C71 107.96(15)
C73 C7 C71 111.91(18)
N3 C7 C72 107.01(15)
C73 C7 C72 111.44(18)
C71 C7 C72 110.62(18)
C2 C1 C5 105.05(13)

loop_
_geom_bond_atom_site_label_1
_geom_bond_atom_site_label_2
_geom_bond_distance
Ti1 N2 1.9077(13)
Ti1 N1 2.0002(13)
Ti1 C6 2.1422(16)
Ti1 C5 2.2116(16)
Ti1 C19 2.3161(15)
Ti1 C11 2.3916(15)
Ti1 C17 2.4073(16)
Ti1 C13 2.5347(15)
Ti1 C15 2.5346(16)
Ti1 Si1 2.9029(5)
Si1 N1 1.7272(13)
Si1 C19 1.8692(17)
Si1 C21 1.880(2)
Si1 C22 1.880(2)
N3 C6 1.154(2)
N3 C7 1.456(2)
N2 C5 1.3928(19)
N2 C41 1.477(2)
N1 C31 1.482(2)
C19 C17 1.433(2)
C19 C11 1.438(2)
C17 C15 1.413(2)
C17 C18 1.507(3)
C3 C2 1.332(2)
C3 C9 1.499(2)
C3 C4 1.501(2)
C11 C13 1.414(2)
C11 C12 1.506(2)
C4 C5 1.545(2)
C5 C1 1.548(2)
C41 C43 1.510(3)
C41 C44 1.521(3)
C41 C42 1.539(3)
C2 C1 1.499(2)
C2 C8 1.500(2)
C15 C13 1.413(2)
C15 C16 1.505(2)
C13 C14 1.504(2)
C31 C32 1.527(3)
C31 C33 1.528(2)
C31 C34 1.535(3)
C7 C73 1.513(3)
C7 C71 1.518(3)
C7 C72 1.520(3)

loop_
_geom_torsion_atom_site_label_1
_geom_torsion_atom_site_label_2
_geom_torsion_atom_site_label_3
_geom_torsion_atom_site_label_4
_geom_torsion
C19 Si1 N1 C31 167.04(14)
C21 Si1 N1 C31 48.44(17)
C22 Si1 N1 C31 -74.75(16)
Ti1 Si1 N1 C31 176.21(17)
C19 Si1 N1 Ti1 -9.17(8)
C21 Si1 N1 Ti1 -127.78(10)
C22 Si1 N1 Ti1 109.04(9)
N1 Si1 C19 C17 -64.07(13)
C21 Si1 C19 C17 59.08(16)
C22 Si1 C19 C17 176.39(13)
Ti1 Si1 C19 C17 -71.82(12)
N1 Si1 C19 C11 77.56(13)
C21 Si1 C19 C11 -159.30(14)
C22 Si1 C19 C11 -41.98(16)
Ti1 Si1 C19 C11 69.81(12)
N1 Si1 C19 Ti1 7.75(6)
C21 Si1 C19 Ti1 130.90(9)
C22 Si1 C19 Ti1 -111.79(9)
C11 C19 C17 C15 -0.56(16)
Si1 C19 C17 C15 147.12(12)
Ti1 C19 C17 C15 69.01(11)
C11 C19 C17 C18 177.23(15)
Si1 C19 C17 C18 -35.1(2)
Ti1 C19 C17 C18 -113.21(16)
C11 C19 C17 Ti1 -69.57(10)
Si1 C19 C17 Ti1 78.11(10)
C17 C19 C11 C13 0.21(16)
Si1 C19 C11 C13 -145.82(12)
Ti1 C19 C11 C13 -69.89(11)
C17 C19 C11 C12 -169.30(15)
Si1 C19 C11 C12 44.7(2)
Ti1 C19 C11 C12 120.60(15)
C17 C19 C11 Ti1 70.10(10)
Si1 C19 C11 Ti1 -75.93(10)
C2 C3 C4 C5 0.6(2)
C9 C3 C4 C5 -179.17(16)
C41 N2 C5 C4 -74.0(2)
Ti1 N2 C5 C4 112.90(14)
C41 N2 C5 C1 65.1(2)
Ti1 N2 C5 C1 -108.00(15)
C41 N2 C5 Ti1 173.06(17)
C3 C4 C5 N2 146.77(15)
C3 C4 C5 C1 1.31(18)
C3 C4 C5 Ti1 -142.82(12)
C5 N2 C41 C43 162.61(15)
Ti1 N2 C41 C43 -30.6(3)
C5 N2 C41 C44 42.8(3)
Ti1 N2 C41 C44 -150.4(2)
C5 N2 C41 C42 -79.0(2)
Ti1 N2 C41 C42 87.8(2)
C9 C3 C2 C1 177.34(19)
C4 C3 C2 C1 -2.4(2)
C9 C3 C2 C8 -4.0(3)
C4 C3 C2 C8 176.22(19)
C19 C17 C15 C13 0.71(17)
C18 C17 C15 C13 -177.12(15)
Ti1 C17 C15 C13 63.47(11)
C19 C17 C15 C16 174.63(15)
C18 C17 C15 C16 -3.2(3)
Ti1 C17 C15 C16 -122.60(16)
C19 C17 C15 Ti1 -62.77(10)
C18 C17 C15 Ti1 119.41(16)
C17 C15 C13 C11 -0.57(17)
C16 C15 C13 C11 -174.58(15)
Ti1 C15 C13 C11 59.52(10)
C17 C15 C13 C14 171.70(15)
C16 C15 C13 C14 -2.3(3)
Ti1 C15 C13 C14 -128.21(16)
C17 C15 C13 Ti1 -60.09(11)
C16 C15 C13 Ti1 125.91(16)
C19 C11 C13 C15 0.22(17)
C12 C11 C13 C15 170.02(14)
Ti1 C11 C13 C15 -63.34(11)
C19 C11 C13 C14 -172.10(15)
C12 C11 C13 C14 -2.3(2)
Ti1 C11 C13 C14 124.34(16)
C19 C11 C13 Ti1 63.56(10)
C12 C11 C13 Ti1 -126.64(15)
Si1 N1 C31 C32 159.48(13)
Ti1 N1 C31 C32 -25.6(2)
Si1 N1 C31 C33 38.6(2)
Ti1 N1 C31 C33 -146.45(14)
Si1 N1 C31 C34 -81.99(17)
Ti1 N1 C31 C34 92.96(18)
C3 C2 C1 C5 3.2(2)
C8 C2 C1 C5 -175.61(18)
N2 C5 C1 C2 -146.60(16)
C4 C5 C1 C2 -2.57(19)
Ti1 C5 C1 C2 142.81(12)
